data_1507048
loop_
_publ_author_name
'Higham, Luke T.'
'Kreher, Ulf P.'
'Raston, Colin L.'
'Scott, Janet L.'
'Strauss, Christopher R.'

_publ_section_title
;
 A new family of macrocycles produced by sequential Claisen-Schmidt
 condensations.
;
_journal_issue 19
_journal_name_full 'Organic letters'
_journal_page_first 3257
_journal_page_last 3259
_journal_paper_doi 10.1021/ol048922k
_journal_volume 6
_journal_year 2004
_chemical_formula_moiety '(C44 H40 O6)2 (C2 H3 N1) (C1 H2 Cl2)1.5'
_chemical_formula_sum 'C91.5 H86 Cl3 N O12'
_chemical_formula_weight 1497.96
_chemical_name_systematic
; 
3,4:9,10:18,19:24,25-Tetrabenzo-5,8,20,23-tetraoxa-tricyclo[25.3.1.112,16]-dotriaconta-1,3,9,11,16,18,24,26-octaene-31,32-dione acetonitrile dichloromethane solvate
;
_space_group_IT_number 15
_symmetry_cell_setting monoclinic
_symmetry_space_group_name_Hall '-C 2yc'
_symmetry_space_group_name_H-M 'C 1 2/c 1'
_atom_sites_solution_hydrogens geom
_atom_sites_solution_primary direct
_atom_sites_solution_secondary difmap
_audit_creation_method SHELXL-97
_cell_angle_alpha 90.00
_cell_angle_beta 107.302(3)
_cell_angle_gamma 90.00
_cell_formula_units_Z 2
_cell_length_a 18.0398(5)
_cell_length_b 8.8290(5)
_cell_length_c 25.0282(2)
_cell_measurement_temperature 123(2)
_cell_volume 3805.9(2)
_computing_cell_refinement 'Nonius collect'
_computing_data_collection 'Nonius collect'
_computing_data_reduction 'Nonius collect'
_computing_molecular_graphics X-Seed
_computing_publication_material ciftab
_computing_structure_refinement 'SHELXL-97 (Sheldrick, 1997)'
_computing_structure_solution 'SHELXS-97 (Sheldrick, 1990)'
_diffrn_ambient_temperature 123(2)
_diffrn_measured_fraction_theta_full 0.953
_diffrn_measured_fraction_theta_max 0.953
_diffrn_measurement_device_type 'Enraf Nonius Kappa CCD'
_diffrn_measurement_method 'phi and omega scans'
_diffrn_radiation_monochromator graphite
_diffrn_radiation_source 'fine-focus sealed tube'
_diffrn_radiation_type MoK\a
_diffrn_radiation_wavelength 0.71073
_diffrn_reflns_av_R_equivalents 0.1129
_diffrn_reflns_av_sigmaI/netI 0.2630
_diffrn_reflns_limit_h_max 19
_diffrn_reflns_limit_h_min -23
_diffrn_reflns_limit_k_max 9
_diffrn_reflns_limit_k_min -11
_diffrn_reflns_limit_l_max 33
_diffrn_reflns_limit_l_min -17
_diffrn_reflns_number 10448
_diffrn_reflns_theta_full 28.32
_diffrn_reflns_theta_max 28.32
_diffrn_reflns_theta_min 3.29
_exptl_absorpt_coefficient_mu 0.187
_exptl_absorpt_correction_type none
_exptl_crystal_colour 'pale yellow'
_exptl_crystal_density_diffrn 1.307
_exptl_crystal_density_method 'not measured'
_exptl_crystal_description needles
_exptl_crystal_F_000 1578
_exptl_crystal_size_max 0.30
_exptl_crystal_size_mid 0.20
_exptl_crystal_size_min 0.15
_refine_diff_density_max 0.872
_refine_diff_density_min -0.357
_refine_diff_density_rms 0.074
_refine_ls_extinction_method none
_refine_ls_goodness_of_fit_ref 0.948
_refine_ls_hydrogen_treatment mixed
_refine_ls_matrix_type full
_refine_ls_number_parameters 248
_refine_ls_number_reflns 4537
_refine_ls_number_restraints 4
_refine_ls_restrained_S_all 0.951
_refine_ls_R_factor_all 0.2822
_refine_ls_R_factor_gt 0.1016
_refine_ls_shift/su_max 0.571
_refine_ls_shift/su_mean 0.006
_refine_ls_structure_factor_coef Fsqd
_refine_ls_weighting_details 'calc w=1/[\s^2^(Fo^2^)+(0.1205P)^2^+0.0000P] where P=(Fo^2^+2Fc^2^)/3'
_refine_ls_weighting_scheme calc
_refine_ls_wR_factor_gt 0.2066
_refine_ls_wR_factor_ref 0.2711
_reflns_number_gt 1596
_reflns_number_total 4537
_reflns_threshold_expression >2sigma(I)
_cod_data_source_file ol048922ksi20040609_112119.cif
_cod_data_source_block 2c
_cod_depositor_comments
;
The following automatic conversions were performed:

'_symmetry_cell_setting' value 'Monoclinic' changed to 'monoclinic'
according to /home/saulius/struct/CIF-dictionaries/cif_core.dic
dictionary named 'cif_core.dic' version 2.4.1 from 2010-06-29.

Automatic conversion script
Id: cif_fix_values 1715 2011-07-08 13:25:40Z adriana 
;
_cod_original_sg_symbol_H-M C2/c
_cod_original_formula_sum 'C91.50 H86 Cl3 N O12'
_cod_database_code 1507048

loop_
_symmetry_equiv_pos_as_xyz
'x, y, z'
'-x, y, -z+1/2'
'x+1/2, y+1/2, z'
'-x+1/2, y+1/2, -z+1/2'
'-x, -y, -z'
'x, -y, z-1/2'
'-x+1/2, -y+1/2, -z'
'x+1/2, -y+1/2, z-1/2'

loop_
_atom_site_label
_atom_site_type_symbol
_atom_site_fract_x
_atom_site_fract_y
_atom_site_fract_z
_atom_site_U_iso_or_equiv
_atom_site_adp_type
_atom_site_occupancy
_atom_site_symmetry_multiplicity
_atom_site_calc_flag
_atom_site_refinement_flags
_atom_site_disorder_assembly
_atom_site_disorder_group
O2 O 0.22257(17) 0.8552(3) 0.17700(13) 0.0375(9) Uani 1 1 d . . .
O3 O 0.29180(17) 0.8973(3) 0.29673(13) 0.0406(9) Uani 1 1 d . . .
O1 O 0.44328(17) 0.9413(4) 0.12147(15) 0.0435(9) Uani 1 1 d . . .
C2 C 0.5121(3) 0.7332(5) 0.0990(2) 0.0345(12) Uani 1 1 d . . .
C17 C 0.2767(3) 0.8209(5) 0.3408(2) 0.0359(12) Uani 1 1 d . . .
C15 C 0.1789(3) 0.9058(5) 0.2128(2) 0.0393(13) Uani 1 1 d . . .
H15A H 0.1560 0.8180 0.2267 0.047 Uiso 1 1 calc R . .
H15B H 0.1362 0.9729 0.1918 0.047 Uiso 1 1 calc R . .
C7 C 0.5041(3) 0.5818(5) 0.0707(2) 0.0339(12) Uani 1 1 d . . .
H7A H 0.5542 0.5272 0.0833 0.041 Uiso 1 1 calc R . .
H7B H 0.4908 0.5963 0.0297 0.041 Uiso 1 1 calc R . .
C10 C 0.1832(3) 0.7750(5) 0.1306(2) 0.0358(12) Uani 1 1 d . . .
C11 C 0.1057(3) 0.7317(5) 0.1187(2) 0.0371(12) Uani 1 1 d . . .
H11 H 0.0772 0.7583 0.1437 0.044 Uiso 1 1 calc R . .
C14 C 0.1890(3) 0.6522(5) 0.0467(2) 0.0364(13) Uani 1 1 d . . .
H14 H 0.2173 0.6241 0.0217 0.044 Uiso 1 1 calc R . .
C3 C 0.4411(3) 0.8089(6) 0.10589(19) 0.0352(12) Uani 1 1 d . . .
C8 C 0.3073(3) 0.7852(5) 0.10576(19) 0.0362(12) Uani 1 1 d . . .
H8 H 0.3194 0.8771 0.1263 0.043 Uiso 1 1 calc R . .
C19 C 0.3305(3) 0.6945(5) 0.4286(2) 0.0398(13) Uani 1 1 d . . .
H19 H 0.3742 0.6613 0.4580 0.048 Uiso 1 1 calc R . .
C18 C 0.3418(3) 0.7709(5) 0.38239(19) 0.0317(12) Uani 1 1 d . . .
C4 C 0.3661(3) 0.7208(5) 0.09156(19) 0.0323(11) Uani 1 1 d . . .
C5 C 0.3634(3) 0.5681(5) 0.0646(2) 0.0370(12) Uani 1 1 d . . .
H5A H 0.3484 0.5807 0.0234 0.044 Uiso 1 1 calc R . .
H5B H 0.3233 0.5052 0.0736 0.044 Uiso 1 1 calc R . .
C21 C 0.1920(3) 0.7148(5) 0.3885(2) 0.0432(13) Uani 1 1 d . . .
H21 H 0.1409 0.6934 0.3898 0.052 Uiso 1 1 calc R . .
C16 C 0.2326(3) 0.9907(5) 0.2610(2) 0.0407(13) Uani 1 1 d . . .
H16A H 0.2575 1.0739 0.2462 0.049 Uiso 1 1 calc R . .
H16B H 0.2016 1.0366 0.2835 0.049 Uiso 1 1 calc R . .
C20 C 0.2559(3) 0.6669(5) 0.4318(2) 0.0427(13) Uani 1 1 d . . .
H20 H 0.2487 0.6157 0.4633 0.051 Uiso 1 1 calc R . .
C13 C 0.1107(3) 0.6090(5) 0.0336(2) 0.0437(14) Uani 1 1 d . . .
H13 H 0.0862 0.5536 0.0005 0.052 Uiso 1 1 calc R . .
C22 C 0.2029(3) 0.7934(5) 0.3439(2) 0.0389(13) Uani 1 1 d . . .
H22 H 0.1592 0.8288 0.3150 0.047 Uiso 1 1 calc R . .
C6 C 0.4411(3) 0.4872(5) 0.0841(2) 0.0423(13) Uani 1 1 d . . .
H6A H 0.4371 0.3876 0.0654 0.051 Uiso 1 1 calc R . .
H6B H 0.4551 0.4697 0.1250 0.051 Uiso 1 1 calc R . .
C12 C 0.0703(3) 0.6502(5) 0.0707(2) 0.0413(13) Uani 1 1 d . . .
H12 H 0.0174 0.6219 0.0629 0.050 Uiso 1 1 calc R . .
C1 C 0.5801(3) 0.8081(5) 0.1206(2) 0.0377(12) Uani 1 1 d . . .
H1 H 0.5767 0.8979 0.1406 0.045 Uiso 1 1 calc R . .
C9 C 0.2270(3) 0.7334(5) 0.0941(2) 0.0310(11) Uani 1 1 d . . .
C2G C 0.5000 1.6602(15) 0.2500 0.049(4) Uiso 0.50 2 d SPD A 1
H2G1 H 0.4489 1.6972 0.2503 0.074 Uiso 0.25 1 calc PR A 1
H2G2 H 0.5113 1.6972 0.2163 0.074 Uiso 0.25 1 calc PR A 1
H2G3 H 0.5398 1.6972 0.2833 0.074 Uiso 0.25 1 calc PR A 1
C3G C 0.5000 1.502(2) 0.2500 0.082(6) Uiso 0.50 2 d SPD A 1
C1G C 0.5000 1.1184(18) 0.2500 0.209(10) Uiso 0.75 2 d SPD . 2
Cl1 Cl 0.5000 1.3077(4) 0.2500 0.0564(13) Uani 0.50 2 d SPD A 2
Cl2 Cl 0.58065(16) 1.0235(3) 0.25120(13) 0.0617(9) Uani 0.50 1 d PD B 2
N1G N 0.5000 1.369(3) 0.2500 0.100 Uiso 0.50 2 d SPD . .

loop_
_atom_site_aniso_label
_atom_site_aniso_U_11
_atom_site_aniso_U_22
_atom_site_aniso_U_33
_atom_site_aniso_U_23
_atom_site_aniso_U_13
_atom_site_aniso_U_12
O2 0.0288(19) 0.048(2) 0.038(2) -0.0036(17) 0.0125(17) -0.0004(15)
O3 0.036(2) 0.054(2) 0.031(2) 0.0040(17) 0.0095(17) 0.0028(16)
O1 0.037(2) 0.040(2) 0.059(3) -0.0105(18) 0.0228(18) -0.0015(16)
C2 0.036(3) 0.037(3) 0.035(3) 0.004(2) 0.018(2) 0.006(2)
C17 0.039(3) 0.035(3) 0.036(3) -0.003(2) 0.016(3) -0.005(2)
C15 0.033(3) 0.045(3) 0.042(3) 0.000(3) 0.015(3) 0.002(2)
C7 0.042(3) 0.031(3) 0.029(3) 0.000(2) 0.011(2) 0.004(2)
C10 0.038(3) 0.029(3) 0.038(3) 0.004(2) 0.008(3) 0.003(2)
C11 0.032(3) 0.041(3) 0.037(3) 0.005(2) 0.009(2) 0.002(2)
C14 0.041(3) 0.031(3) 0.040(3) 0.006(2) 0.015(3) 0.005(2)
C3 0.034(3) 0.043(3) 0.029(3) 0.006(3) 0.011(2) 0.007(2)
C8 0.041(3) 0.038(3) 0.029(3) 0.008(2) 0.010(2) 0.000(2)
C19 0.034(3) 0.037(3) 0.052(4) -0.002(3) 0.018(3) -0.001(2)
C18 0.038(3) 0.036(3) 0.027(3) -0.004(2) 0.018(2) -0.004(2)
C4 0.034(3) 0.033(3) 0.032(3) 0.003(2) 0.013(2) 0.003(2)
C5 0.037(3) 0.039(3) 0.032(3) 0.001(2) 0.007(2) -0.002(2)
C21 0.036(3) 0.040(3) 0.058(4) -0.006(3) 0.021(3) -0.006(2)
C16 0.035(3) 0.042(3) 0.045(3) 0.007(3) 0.012(3) 0.005(2)
C20 0.047(3) 0.037(3) 0.050(4) 0.004(3) 0.025(3) 0.001(2)
C13 0.046(3) 0.039(3) 0.042(4) 0.005(3) 0.007(3) -0.007(2)
C22 0.030(3) 0.050(3) 0.038(3) -0.003(3) 0.013(2) -0.001(2)
C6 0.042(3) 0.039(3) 0.047(3) -0.001(2) 0.016(3) -0.001(2)
C12 0.031(3) 0.042(3) 0.046(4) 0.007(3) 0.005(3) -0.005(2)
C1 0.038(3) 0.039(3) 0.037(3) 0.001(2) 0.013(2) 0.006(2)
C9 0.034(3) 0.031(3) 0.026(3) 0.002(2) 0.005(2) 0.000(2)
Cl1 0.042(2) 0.062(3) 0.067(3) 0.000 0.019(2) 0.000
Cl2 0.0438(18) 0.072(2) 0.074(2) -0.0084(16) 0.0247(16) 0.0109(14)

loop_
_atom_type_symbol
_atom_type_description
_atom_type_scat_dispersion_real
_atom_type_scat_dispersion_imag
_atom_type_scat_source
C C 0.0033 0.0016 'International Tables Vol C Tables 4.2.6.8 and 6.1.1.4'
H H 0.0000 0.0000 'International Tables Vol C Tables 4.2.6.8 and 6.1.1.4'
O O 0.0106 0.0060 'International Tables Vol C Tables 4.2.6.8 and 6.1.1.4'
N N 0.0061 0.0033 'International Tables Vol C Tables 4.2.6.8 and 6.1.1.4'
Cl Cl 0.1484 0.1585 'International Tables Vol C Tables 4.2.6.8 and 6.1.1.4'

loop_
_geom_angle_atom_site_label_1
_geom_angle_atom_site_label_2
_geom_angle_atom_site_label_3
_geom_angle
_geom_angle_site_symmetry_1
_geom_angle_site_symmetry_3
C10 O2 C15 116.8(4) . .
C17 O3 C16 119.3(4) . .
C1 C2 C3 116.0(4) . .
C1 C2 C7 124.9(4) . .
C3 C2 C7 119.1(4) . .
C22 C17 O3 123.6(5) . .
C22 C17 C18 121.1(5) . .
O3 C17 C18 115.3(4) . .
O2 C15 C16 108.4(4) . .
C2 C7 C6 110.9(4) . .
O2 C10 C11 123.9(4) . .
O2 C10 C9 115.6(4) . .
C11 C10 C9 120.5(5) . .
C12 C11 C10 120.1(5) . .
C9 C14 C13 123.4(5) . .
O1 C3 C2 120.8(4) . .
O1 C3 C4 120.5(4) . .
C2 C3 C4 118.6(4) . .
C4 C8 C9 128.9(5) . .
C20 C19 C18 120.7(5) . .
C17 C18 C19 118.2(4) . .
C17 C18 C1 120.1(4) . 2_655
C19 C18 C1 121.6(5) . 2_655
C8 C4 C5 125.2(4) . .
C8 C4 C3 116.3(4) . .
C5 C4 C3 118.5(4) . .
C4 C5 C6 111.9(4) . .
C22 C21 C20 119.9(5) . .
O3 C16 C15 113.4(4) . .
C21 C20 C19 119.5(5) . .
C12 C13 C14 117.6(5) . .
C17 C22 C21 120.6(5) . .
C5 C6 C7 110.3(4) . .
C11 C12 C13 121.3(5) . .
C2 C1 C18 129.6(4) . 2_655
C14 C9 C10 117.1(4) . .
C14 C9 C8 122.9(4) . .
C10 C9 C8 119.8(4) . .
N1G C3G C2G 180.000(14) . .
Cl1 C1G Cl2 120.1(5) . 2_655
Cl1 C1G Cl2 120.1(5) . .
Cl2 C1G Cl2 119.8(9) 2_655 .
N1G Cl1 C1G 180.00(2) . .
Cl1 N1G C3G 180.00(2) . .

loop_
_geom_bond_atom_site_label_1
_geom_bond_atom_site_label_2
_geom_bond_distance
_geom_bond_site_symmetry_2
O2 C10 1.366(5) .
O2 C15 1.428(5) .
O3 C17 1.387(5) .
O3 C16 1.432(5) .
O1 C3 1.229(5) .
C2 C1 1.356(6) .
C2 C3 1.500(6) .
C2 C7 1.500(6) .
C17 C22 1.378(6) .
C17 C18 1.391(6) .
C15 C16 1.504(6) .
C7 C6 1.526(6) .
C10 C11 1.392(6) .
C10 C9 1.423(6) .
C11 C12 1.385(7) .
C14 C9 1.380(7) .
C14 C13 1.406(6) .
C3 C4 1.508(7) .
C8 C4 1.342(6) .
C8 C9 1.462(6) .
C19 C20 1.394(6) .
C19 C18 1.405(6) .
C18 C1 1.470(6) 2_655
C4 C5 1.502(6) .
C5 C6 1.517(6) .
C21 C22 1.378(7) .
C21 C20 1.393(7) .
C13 C12 1.387(7) .
C1 C18 1.470(6) 2_655
C2G C3G 1.400(19) .
C3G N1G 1.170(15) .
C1G Cl1 1.671(15) .
C1G Cl2 1.672(8) 2_655
C1G Cl2 1.672(8) .
Cl1 N1G 0.54(2) .

loop_
_geom_torsion_atom_site_label_1
_geom_torsion_atom_site_label_2
_geom_torsion_atom_site_label_3
_geom_torsion_atom_site_label_4
_geom_torsion
_geom_torsion_site_symmetry_1
_geom_torsion_site_symmetry_4
C16 O3 C17 C22 19.0(6) . .
C16 O3 C17 C18 -161.7(4) . .
C10 O2 C15 C16 179.9(3) . .
C1 C2 C7 C6 143.9(5) . .
C3 C2 C7 C6 -34.5(6) . .
C15 O2 C10 C11 -4.7(6) . .
C15 O2 C10 C9 176.6(4) . .
O2 C10 C11 C12 -179.9(4) . .
C9 C10 C11 C12 -1.2(7) . .
C1 C2 C3 O1 11.9(7) . .
C7 C2 C3 O1 -169.6(4) . .
C1 C2 C3 C4 -170.0(4) . .
C7 C2 C3 C4 8.5(6) . .
C22 C17 C18 C19 -1.5(7) . .
O3 C17 C18 C19 179.1(4) . .
C22 C17 C18 C1 -177.1(4) . 2_655
O3 C17 C18 C1 3.6(6) . 2_655
C20 C19 C18 C17 1.4(7) . .
C20 C19 C18 C1 176.9(4) . 2_655
C9 C8 C4 C5 -6.7(8) . .
C9 C8 C4 C3 175.2(4) . .
O1 C3 C4 C8 -10.9(7) . .
C2 C3 C4 C8 171.0(4) . .
O1 C3 C4 C5 170.9(4) . .
C2 C3 C4 C5 -7.2(6) . .
C8 C4 C5 C6 -145.6(5) . .
C3 C4 C5 C6 32.4(6) . .
C17 O3 C16 C15 -87.9(5) . .
O2 C15 C16 O3 -65.4(5) . .
C22 C21 C20 C19 -2.2(7) . .
C18 C19 C20 C21 0.4(7) . .
C9 C14 C13 C12 -0.4(7) . .
O3 C17 C22 C21 179.1(4) . .
C18 C17 C22 C21 -0.2(7) . .
C20 C21 C22 C17 2.1(7) . .
C4 C5 C6 C7 -59.0(5) . .
C2 C7 C6 C5 59.8(5) . .
C10 C11 C12 C13 0.4(7) . .
C14 C13 C12 C11 0.4(7) . .
C3 C2 C1 C18 -175.4(4) . 2_655
C7 C2 C1 C18 6.3(8) . 2_655
C13 C14 C9 C10 -0.4(6) . .
C13 C14 C9 C8 -176.4(4) . .
O2 C10 C9 C14 180.0(4) . .
C11 C10 C9 C14 1.2(6) . .
O2 C10 C9 C8 -3.9(6) . .
C11 C10 C9 C8 177.4(4) . .
C4 C8 C9 C14 -31.0(7) . .
C4 C8 C9 C10 153.0(5) . .
Cl2 C1G Cl1 N1G -179(100) 2_655 .
Cl2 C1G Cl1 N1G 1(100) . .
C1G Cl1 N1G C3G 0(100) . .
C2G C3G N1G Cl1 0(100) . .
